data_7708879
loop_
_publ_author_name
'Zhang, Han'
'Liu, Chunmei'
'Yin, Guojie'
'Du, Chenxia'
'Zhang, Bin'

_publ_section_title
;
 Efficiently luminescent heteroleptic neutral platinum(II) complexes based
 on N^O and N^P benzimidazole ligands.
;
_journal_name_full 'Dalton transactions (Cambridge, England : 2003)'
_journal_paper_doi 10.1039/d1dt02720d
_journal_year 2021
_chemical_formula_moiety 'C39 H28 N3 O P Pt S, C H4 O'
_chemical_formula_sum 'C40 H31 N3 O2 P Pt S'
_chemical_formula_weight 843.80
_space_group_crystal_system monoclinic
_space_group_IT_number 14
_space_group_name_Hall '-P 2ybc'
_space_group_name_H-M_alt 'P 1 21/c 1'
_atom_sites_solution_hydrogens geom
_audit_creation_date 2021-06-25
_audit_creation_method
;
Olex2 1.2
(compiled 2018.05.29 svn.r3508 for OlexSys, GUI svn.r5506)
;
_audit_update_record
;
2021-08-03 deposited with the CCDC.	2021-11-03 downloaded from the CCDC.
;
_cell_angle_alpha 90
_cell_angle_beta 103.612(2)
_cell_angle_gamma 90
_cell_formula_units_Z 4
_cell_length_a 11.1632(2)
_cell_length_b 18.2105(4)
_cell_length_c 18.5907(3)
_cell_measurement_reflns_used 5070
_cell_measurement_temperature 291(2)
_cell_measurement_theta_max 70.7720
_cell_measurement_theta_min 4.0690
_cell_volume 3673.10(12)
_computing_cell_refinement 'CrysAlisPro 1.171.40.53 (Rigaku OD, 2019)'
_computing_data_collection 'CrysAlisPro 1.171.40.53 (Rigaku OD, 2019)'
_computing_data_reduction 'CrysAlisPro 1.171.40.53 (Rigaku OD, 2019)'
_computing_molecular_graphics 'Olex2 (Dolomanov et al., 2009)'
_computing_publication_material 'Olex2 (Dolomanov et al., 2009)'
_computing_structure_refinement 'ShelXL (Sheldrick, 2015)'
_diffrn_ambient_temperature 291.15
_diffrn_detector 'CCD plate'
_diffrn_detector_area_resol_mean 16.2312
_diffrn_detector_type Eos
_diffrn_measured_fraction_theta_full 0.999
_diffrn_measured_fraction_theta_max 0.999
_diffrn_measurement_details
;
List of Runs (angles in degrees, time in seconds):

  # Type    Start    End  Width  t~exp~   \w     \q     \k     \f   Frames
#--------------------------------------------------------------------------
  1  \w    -17.00  11.00   1.00    1.00    --    0.00  19.00 -30.00   28
  2  \w    -53.00 -12.00   1.00    1.00    --  -33.50 -37.00 120.00   41
  3  \w     59.00  85.00   1.00    1.00    --   36.47 178.00 -60.00   26
  4  \w    -28.00  20.00   1.00    1.00    --   36.47 -19.00-120.00   48
  5  \w     44.00  70.00   1.00    1.00    --   36.47 -99.00  30.00   26
  6  \w     -3.00  56.00   1.00    1.00    --   36.47 -99.00 150.00   59
  7  \w     49.00  74.00   1.00    1.00    --   36.47 -19.00-120.00   25
  8  \w     31.00  75.00   1.00    1.00    --   36.47 -99.00-180.00   44
  9  \w      8.00 102.00   1.00    1.00    --   36.47  77.00 -60.00   94
 10  \w    -32.00  53.00   1.00    1.00    --   36.47 -57.00 -30.00   85
 11  \w     79.00 159.00   1.00    1.50    --  108.00  77.00 -30.00   80
 12  \w     70.00 137.00   1.00    1.50    --  108.00 -77.00 -30.00   67
 13  \w    106.00 132.00   1.00    1.50    --  108.00 111.00 150.00   26
 14  \w     45.00  75.00   1.00    1.50    --  108.00-111.00-180.00   30
 15  \w     53.00 114.00   1.00    1.50    --  108.00 -30.00  30.00   61
 16  \w     58.00 103.00   1.00    1.50    --  108.00-111.00 -90.00   45
 17  \w     41.00 126.00   1.00    1.50    --  108.00 -61.00-120.00   85
 18  \w     79.00 112.00   1.00    1.50    --  108.00-111.00 -30.00   33
 19  \w     81.00 112.00   1.00    1.50    --  108.00-111.00-180.00   31
 20  \w     89.00 163.00   1.00    1.50    --  108.00  45.00  90.00   74
 21  \w     43.00  76.00   1.00    1.50    --  108.00 -94.00-180.00   33
 22  \w    100.00 139.00   1.00    1.50    --  108.00 111.00-180.00   39
;
_diffrn_measurement_device 'four-circle diffractometer'
_diffrn_measurement_device_type 'Xcalibur, Eos, Gemini'
_diffrn_measurement_method '\w scans'
_diffrn_orient_matrix_type 'CrysAlisPro convention (1999,Acta A55,543-557)'
_diffrn_orient_matrix_UB_11 -0.1416129000
_diffrn_orient_matrix_UB_12 -0.0058609000
_diffrn_orient_matrix_UB_13 -0.0194626000
_diffrn_orient_matrix_UB_21 0.0098711000
_diffrn_orient_matrix_UB_22 -0.0843040000
_diffrn_orient_matrix_UB_23 0.0054031000
_diffrn_orient_matrix_UB_31 0.0004419000
_diffrn_orient_matrix_UB_32 0.0040879000
_diffrn_orient_matrix_UB_33 0.0828423000
_diffrn_radiation_monochromator graphite
_diffrn_radiation_probe x-ray
_diffrn_radiation_type CuK\a
_diffrn_radiation_wavelength 1.54184
_diffrn_reflns_av_R_equivalents 0.0304
_diffrn_reflns_av_unetI/netI 0.0396
_diffrn_reflns_Laue_measured_fraction_full 0.999
_diffrn_reflns_Laue_measured_fraction_max 0.999
_diffrn_reflns_limit_h_max 13
_diffrn_reflns_limit_h_min -13
_diffrn_reflns_limit_k_max 21
_diffrn_reflns_limit_k_min -21
_diffrn_reflns_limit_l_max 22
_diffrn_reflns_limit_l_min -17
_diffrn_reflns_number 15942
_diffrn_reflns_point_group_measured_fraction_full 0.999
_diffrn_reflns_point_group_measured_fraction_max 0.999
_diffrn_reflns_theta_full 66.596
_diffrn_reflns_theta_max 66.596
_diffrn_reflns_theta_min 4.075
_diffrn_source 'fine-focus sealed X-ray tube'
_diffrn_source_type 'Enhance (Cu) X-ray Source'
_exptl_absorpt_coefficient_mu 8.385
_exptl_absorpt_correction_T_max 1.00000
_exptl_absorpt_correction_T_min 0.72338
_exptl_absorpt_correction_type multi-scan
_exptl_absorpt_process_details
;
CrysAlisPro 1.171.40.53 (Rigaku Oxford Diffraction, 2019)
Empirical absorption correction using spherical harmonics,
 implemented in SCALE3 ABSPACK scaling algorithm.
;
_exptl_crystal_colour yellow
_exptl_crystal_density_diffrn 1.526
_exptl_crystal_description prism
_exptl_crystal_F_000 1668
_exptl_crystal_size_max 0.22
_exptl_crystal_size_mid 0.2
_exptl_crystal_size_min 0.2
_refine_diff_density_max 1.051
_refine_diff_density_min -0.646
_refine_diff_density_rms 0.089
_refine_ls_extinction_method none
_refine_ls_goodness_of_fit_ref 1.031
_refine_ls_hydrogen_treatment constr
_refine_ls_matrix_type full
_refine_ls_number_parameters 436
_refine_ls_number_reflns 6487
_refine_ls_number_restraints 1
_refine_ls_restrained_S_all 1.038
_refine_ls_R_factor_all 0.0483
_refine_ls_R_factor_gt 0.0361
_refine_ls_shift/su_max 0.001
_refine_ls_shift/su_mean 0.000
_refine_ls_structure_factor_coef Fsqd
_refine_ls_weighting_details 'w=1/[\s^2^(Fo^2^)+(0.0483P)^2^+0.7079P] where P=(Fo^2^+2Fc^2^)/3'
_refine_ls_weighting_scheme calc
_refine_ls_wR_factor_gt 0.0904
_refine_ls_wR_factor_ref 0.0988
_reflns_Friedel_coverage 0.000
_reflns_number_gt 5099
_reflns_number_total 6487
_reflns_threshold_expression 'I > 2\s(I)'
_cod_data_source_file d1dt02720d2.cif
_cod_data_source_block btmoch3hy
_cod_database_code 7708879
_shelx_shelxl_version_number 2014/7
_shelx_space_group_comment
;
The symmetry employed for this shelxl refinement is uniquely defined
by the following loop, which should always be used as a source of
symmetry information in preference to the above space-group names.
They are only intended as comments.
;
_shelx_estimated_absorpt_t_max 0.285
_shelx_estimated_absorpt_t_min 0.260
_reflns_odcompleteness_completeness 99.93
_reflns_odcompleteness_iscentric 1
_reflns_odcompleteness_theta 66.97
_olex2_refinement_description
;
1. Fixed Uiso
 At 1.2 times of:
  All C(H) groups
 At 1.5 times of:
  All C(H,H,H) groups, All O(H) groups
2. Restrained distances
 O2-C40
 1.45 with sigma of 0.01
3.a Aromatic/amide H refined with riding coordinates:
 C2(H2), C3(H3), C4(H4), C5(H5), C9(H9), C10(H10), C11(H11), C12(H12),
 C15(H15), C16(H16), C17(H17), C18(H18), C22(H22), C24(H24), C25(H25), C29(H29),
  C30(H30), C31(H31), C32(H32), C33(H33), C35(H35), C36(H36), C37(H37),
 C38(H38), C39(H39)
3.b Idealised Me refined as rotating group:
 C27(H27A,H27B,H27C), C40(H40A,H40B,H40C)
3.c Idealised tetrahedral OH refined as rotating group:
 O2(H2A)
;
_olex2_submission_special_instructions 'No special instructions were received'
_oxdiff_exptl_absorpt_empirical_details
;
Empirical correction (ABSPACK) includes:
- Absorption correction using spherical harmonics
- Frame scaling
;
_oxdiff_exptl_absorpt_empirical_full_max 1.430
_oxdiff_exptl_absorpt_empirical_full_min 0.842

loop_
_space_group_symop_operation_xyz
'x, y, z'
'-x, y+1/2, -z+1/2'
'-x, -y, -z'
'x, -y-1/2, z-1/2'

loop_
_atom_site_label
_atom_site_type_symbol
_atom_site_fract_x
_atom_site_fract_y
_atom_site_fract_z
_atom_site_U_iso_or_equiv
_atom_site_adp_type
_atom_site_occupancy
_atom_site_site_symmetry_order
_atom_site_calc_flag
_atom_site_refinement_flags_posn
_atom_site_refinement_flags_adp
_atom_site_refinement_flags_occupancy
_atom_site_disorder_assembly
_atom_site_disorder_group
Pt1 Pt 0.64813(2) 0.75377(2) 0.49732(2) 0.03928(9) Uani 1 1 d . . . . .
S1 S 0.82792(17) 0.79963(11) 0.30808(9) 0.0769(5) Uani 1 1 d . . . . .
P1 P 0.49792(12) 0.74180(7) 0.55472(7) 0.0392(3) Uani 1 1 d . . . . .
O1 O 1.2201(4) 0.6454(3) 0.7182(3) 0.0803(14) Uani 1 1 d . . . . .
N1 N 0.7688(4) 0.7500(2) 0.4257(2) 0.0457(10) Uani 1 1 d . . . . .
N2 N 0.7340(4) 0.6738(2) 0.5719(2) 0.0415(9) Uani 1 1 d . . . . .
N3 N 0.7807(4) 0.5775(2) 0.6503(2) 0.0493(10) Uani 1 1 d . . . . .
C1 C 0.5946(5) 0.8464(3) 0.4379(3) 0.0460(12) Uani 1 1 d . . . . .
C2 C 0.5134(5) 0.9009(3) 0.4476(3) 0.0572(14) Uani 1 1 d . . . . .
H2 H 0.4646 0.8932 0.4812 0.069 Uiso 1 1 calc R . . . .
C3 C 0.5026(6) 0.9673(3) 0.4085(4) 0.0717(18) Uani 1 1 d . . . . .
H3 H 0.4483 1.0031 0.4170 0.086 Uiso 1 1 calc R . . . .
C4 C 0.5718(7) 0.9797(4) 0.3577(4) 0.081(2) Uani 1 1 d . . . . .
H4 H 0.5633 1.0236 0.3314 0.097 Uiso 1 1 calc R . . . .
C5 C 0.6529(6) 0.9279(4) 0.3457(4) 0.079(2) Uani 1 1 d . . . . .
H5 H 0.6993 0.9362 0.3110 0.095 Uiso 1 1 calc R . . . .
C6 C 0.6661(5) 0.8619(3) 0.3861(3) 0.0568(14) Uani 1 1 d . . . . .
C7 C 0.7501(5) 0.8057(4) 0.3784(3) 0.0566(15) Uani 1 1 d . . . . .
C8 C 0.8869(6) 0.7158(4) 0.3431(4) 0.0700(19) Uani 1 1 d . . . . .
C9 C 0.9626(7) 0.6682(5) 0.3150(4) 0.092(3) Uani 1 1 d . . . . .
H9 H 0.9902 0.6810 0.2732 0.111 Uiso 1 1 calc R . . . .
C10 C 0.9955(7) 0.6029(5) 0.3494(5) 0.096(3) Uani 1 1 d . . . . .
H10 H 1.0487 0.5717 0.3324 0.115 Uiso 1 1 calc R . . . .
C11 C 0.9497(6) 0.5824(4) 0.4104(4) 0.087(2) Uani 1 1 d . . . . .
H11 H 0.9696 0.5365 0.4317 0.104 Uiso 1 1 calc R . . . .
C12 C 0.8758(5) 0.6287(3) 0.4395(3) 0.0610(15) Uani 1 1 d . . . . .
H12 H 0.8468 0.6152 0.4805 0.073 Uiso 1 1 calc R . . . .
C13 C 0.8460(5) 0.6960(3) 0.4056(3) 0.0539(14) Uani 1 1 d . . . . .
C14 C 0.4644(5) 0.6439(3) 0.5613(3) 0.0455(12) Uani 1 1 d . . . . .
C15 C 0.3433(5) 0.6200(3) 0.5461(3) 0.0578(14) Uani 1 1 d . . . . .
H15 H 0.2795 0.6534 0.5302 0.069 Uiso 1 1 calc R . . . .
C16 C 0.3164(7) 0.5464(4) 0.5544(4) 0.080(2) Uani 1 1 d . . . . .
H16 H 0.2350 0.5305 0.5444 0.095 Uiso 1 1 calc R . . . .
C17 C 0.4101(6) 0.4978(4) 0.5773(4) 0.078(2) Uani 1 1 d . . . . .
H17 H 0.3918 0.4484 0.5822 0.093 Uiso 1 1 calc R . . . .
C18 C 0.5317(6) 0.5201(3) 0.5933(3) 0.0628(16) Uani 1 1 d . . . . .
H18 H 0.5942 0.4860 0.6098 0.075 Uiso 1 1 calc R . . . .
C19 C 0.5614(5) 0.5938(3) 0.5848(3) 0.0486(12) Uani 1 1 d . . . . .
C20 C 0.6935(5) 0.6147(3) 0.6025(3) 0.0436(11) Uani 1 1 d . . . . .
C21 C 0.8866(5) 0.6160(3) 0.6527(3) 0.0465(12) Uani 1 1 d . . . . .
C22 C 1.0071(5) 0.6029(3) 0.6930(3) 0.0544(14) Uani 1 1 d . . . . .
H22 H 1.0264 0.5627 0.7244 0.065 Uiso 1 1 calc R . . . .
C23 C 1.0954(5) 0.6518(4) 0.6841(3) 0.0576(15) Uani 1 1 d . . . . .
C24 C 1.0696(6) 0.7134(4) 0.6380(3) 0.0622(15) Uani 1 1 d . . . . .
H24 H 1.1326 0.7455 0.6342 0.075 Uiso 1 1 calc R . . . .
C25 C 0.9515(5) 0.7264(3) 0.5986(3) 0.0521(13) Uani 1 1 d . . . . .
H25 H 0.9330 0.7671 0.5677 0.063 Uiso 1 1 calc R . . . .
C26 C 0.8601(5) 0.6773(3) 0.6060(3) 0.0439(11) Uani 1 1 d . . . . .
C27 C 1.2625(7) 0.5797(5) 0.7528(5) 0.105(3) Uani 1 1 d . . . . .
H27A H 1.2368 0.5397 0.7190 0.158 Uiso 1 1 calc GR . . . .
H27B H 1.2291 0.5732 0.7955 0.158 Uiso 1 1 calc GR . . . .
H27C H 1.3509 0.5807 0.7678 0.158 Uiso 1 1 calc GR . . . .
C28 C 0.5282(5) 0.7735(3) 0.6492(3) 0.0455(12) Uani 1 1 d . . . . .
C29 C 0.4666(6) 0.7408(4) 0.6992(3) 0.0612(16) Uani 1 1 d . . . . .
H29 H 0.4152 0.7007 0.6843 0.073 Uiso 1 1 calc R . . . .
C30 C 0.4821(7) 0.7679(5) 0.7695(4) 0.079(2) Uani 1 1 d . . . . .
H30 H 0.4404 0.7468 0.8021 0.095 Uiso 1 1 calc R . . . .
C31 C 0.5582(8) 0.8251(5) 0.7909(4) 0.087(2) Uani 1 1 d . . . . .
H31 H 0.5689 0.8426 0.8390 0.104 Uiso 1 1 calc R . . . .
C32 C 0.6207(7) 0.8589(4) 0.7447(4) 0.087(2) Uani 1 1 d . . . . .
H32 H 0.6716 0.8989 0.7612 0.105 Uiso 1 1 calc R . . . .
C33 C 0.6068(6) 0.8320(3) 0.6714(3) 0.0637(16) Uani 1 1 d . . . . .
H33 H 0.6493 0.8532 0.6393 0.076 Uiso 1 1 calc R . . . .
C34 C 0.3500(5) 0.7819(3) 0.5101(3) 0.0509(13) Uani 1 1 d . . . . .
C35 C 0.2875(5) 0.8286(4) 0.5467(4) 0.0670(17) Uani 1 1 d . . . . .
H35 H 0.3186 0.8379 0.5968 0.080 Uiso 1 1 calc R . . . .
C36 C 0.1789(7) 0.8620(5) 0.5097(5) 0.095(3) Uani 1 1 d . . . . .
H36 H 0.1380 0.8946 0.5341 0.114 Uiso 1 1 calc R . . . .
C37 C 0.1330(7) 0.8458(6) 0.4361(6) 0.112(3) Uani 1 1 d . . . . .
H37 H 0.0593 0.8671 0.4109 0.134 Uiso 1 1 calc R . . . .
C38 C 0.1935(7) 0.7992(5) 0.3995(4) 0.095(3) Uani 1 1 d . . . . .
H38 H 0.1610 0.7894 0.3496 0.114 Uiso 1 1 calc R . . . .
C39 C 0.3017(6) 0.7665(4) 0.4353(3) 0.0664(17) Uani 1 1 d . . . . .
H39 H 0.3424 0.7345 0.4101 0.080 Uiso 1 1 calc R . . . .
O2 O 1.1770(6) 0.5333(3) 0.2439(3) 0.1013(19) Uani 1 1 d D . . . .
H2A H 1.2040 0.5004 0.2735 0.152 Uiso 1 1 calc GR . . . .
C40 C 1.2503(8) 0.5933(5) 0.2599(6) 0.123(4) Uani 1 1 d D . . . .
H40A H 1.2232 0.6301 0.2227 0.184 Uiso 1 1 calc GR . . . .
H40B H 1.3339 0.5799 0.2610 0.184 Uiso 1 1 calc GR . . . .
H40C H 1.2458 0.6123 0.3074 0.184 Uiso 1 1 calc GR . . . .

loop_
_atom_site_aniso_label
_atom_site_aniso_U_11
_atom_site_aniso_U_22
_atom_site_aniso_U_33
_atom_site_aniso_U_23
_atom_site_aniso_U_13
_atom_site_aniso_U_12
Pt1 0.04002(13) 0.04211(13) 0.03824(12) 0.00164(9) 0.01425(9) -0.00273(9)
S1 0.0808(11) 0.0971(14) 0.0657(9) 0.0104(9) 0.0431(9) -0.0186(10)
P1 0.0385(6) 0.0447(7) 0.0363(6) -0.0016(5) 0.0124(5) -0.0030(5)
O1 0.053(3) 0.093(4) 0.090(3) 0.027(3) 0.005(2) 0.004(2)
N1 0.041(2) 0.057(3) 0.044(2) 0.002(2) 0.0204(19) -0.007(2)
N2 0.046(2) 0.038(2) 0.043(2) 0.0046(18) 0.0156(18) 0.0047(19)
N3 0.062(3) 0.039(2) 0.051(2) 0.0010(19) 0.019(2) -0.003(2)
C1 0.044(3) 0.040(3) 0.051(3) 0.011(2) 0.006(2) -0.003(2)
C2 0.058(3) 0.048(3) 0.066(3) 0.006(3) 0.016(3) 0.001(3)
C3 0.073(4) 0.047(4) 0.090(5) 0.018(3) 0.008(4) 0.004(3)
C4 0.088(5) 0.059(4) 0.090(5) 0.023(4) 0.010(4) -0.011(4)
C5 0.074(5) 0.080(5) 0.084(5) 0.033(4) 0.021(4) -0.015(4)
C6 0.058(3) 0.060(4) 0.053(3) 0.015(3) 0.013(3) -0.008(3)
C7 0.055(3) 0.072(4) 0.047(3) 0.013(3) 0.019(3) -0.011(3)
C8 0.062(4) 0.086(5) 0.074(4) -0.019(4) 0.039(3) -0.025(4)
C9 0.093(5) 0.101(6) 0.106(6) -0.034(5) 0.070(5) -0.029(5)
C10 0.091(5) 0.080(5) 0.141(7) -0.028(5) 0.077(6) -0.010(5)
C11 0.075(5) 0.071(5) 0.126(6) -0.028(5) 0.046(5) -0.003(4)
C12 0.053(3) 0.059(4) 0.076(4) -0.014(3) 0.025(3) -0.007(3)
C13 0.049(3) 0.060(4) 0.058(3) -0.016(3) 0.023(3) -0.009(3)
C14 0.054(3) 0.043(3) 0.044(3) -0.005(2) 0.020(2) -0.007(2)
C15 0.055(3) 0.052(3) 0.065(3) 0.002(3) 0.011(3) -0.007(3)
C16 0.071(4) 0.067(5) 0.100(5) 0.008(4) 0.019(4) -0.029(4)
C17 0.083(5) 0.052(4) 0.091(5) 0.012(4) 0.007(4) -0.019(4)
C18 0.075(4) 0.042(3) 0.069(4) 0.006(3) 0.012(3) -0.009(3)
C19 0.056(3) 0.049(3) 0.042(3) -0.002(2) 0.014(2) -0.008(3)
C20 0.050(3) 0.038(3) 0.046(3) -0.004(2) 0.017(2) 0.000(2)
C21 0.057(3) 0.042(3) 0.042(3) -0.005(2) 0.016(2) 0.001(2)
C22 0.057(3) 0.052(3) 0.056(3) 0.009(3) 0.017(3) 0.011(3)
C23 0.047(3) 0.072(4) 0.052(3) -0.002(3) 0.007(3) 0.006(3)
C24 0.054(4) 0.060(4) 0.072(4) 0.008(3) 0.015(3) -0.007(3)
C25 0.049(3) 0.048(3) 0.061(3) 0.008(3) 0.016(3) 0.001(3)
C26 0.049(3) 0.042(3) 0.043(3) 0.001(2) 0.015(2) 0.003(2)
C27 0.065(5) 0.127(8) 0.112(6) 0.042(6) -0.002(4) 0.010(5)
C28 0.045(3) 0.052(3) 0.036(2) -0.006(2) 0.004(2) 0.009(2)
C29 0.062(4) 0.081(5) 0.044(3) -0.001(3) 0.019(3) 0.007(3)
C30 0.083(5) 0.110(6) 0.045(3) -0.002(4) 0.017(3) 0.017(5)
C31 0.113(6) 0.095(6) 0.047(3) -0.004(4) 0.009(4) 0.042(5)
C32 0.092(5) 0.063(5) 0.085(5) -0.026(4) -0.023(4) 0.011(4)
C33 0.071(4) 0.048(3) 0.062(3) -0.006(3) -0.007(3) 0.004(3)
C34 0.047(3) 0.052(3) 0.055(3) 0.007(3) 0.013(3) -0.006(3)
C35 0.054(4) 0.074(4) 0.072(4) 0.009(3) 0.013(3) 0.012(3)
C36 0.062(4) 0.098(6) 0.123(7) 0.017(5) 0.018(5) 0.026(4)
C37 0.052(5) 0.127(9) 0.140(8) 0.035(7) -0.010(5) 0.018(5)
C38 0.075(5) 0.106(7) 0.084(5) 0.028(5) -0.022(4) -0.028(5)
C39 0.059(4) 0.083(5) 0.051(3) 0.008(3) 0.002(3) -0.019(3)
O2 0.126(5) 0.088(4) 0.110(4) 0.028(3) 0.068(4) 0.034(4)
C40 0.096(6) 0.119(9) 0.177(10) 0.031(8) 0.080(7) 0.017(6)

loop_
_atom_type_symbol
_atom_type_description
_atom_type_scat_dispersion_real
_atom_type_scat_dispersion_imag
_atom_type_scat_source
C C 0.0181 0.0091 'International Tables Vol C Tables 4.2.6.8 and 6.1.1.4'
H H 0.0000 0.0000 'International Tables Vol C Tables 4.2.6.8 and 6.1.1.4'
N N 0.0311 0.0180 'International Tables Vol C Tables 4.2.6.8 and 6.1.1.4'
O O 0.0492 0.0322 'International Tables Vol C Tables 4.2.6.8 and 6.1.1.4'
P P 0.2955 0.4335 'International Tables Vol C Tables 4.2.6.8 and 6.1.1.4'
Pt Pt -4.5932 6.9264 'International Tables Vol C Tables 4.2.6.8 and 6.1.1.4'
S S 0.3331 0.5567 'International Tables Vol C Tables 4.2.6.8 and 6.1.1.4'

loop_
_geom_angle_atom_site_label_1
_geom_angle_atom_site_label_2
_geom_angle_atom_site_label_3
_geom_angle
_geom_angle_site_symmetry_1
_geom_angle_site_symmetry_3
_geom_angle_publ_flag
N1 Pt1 P1 167.75(12) . . ?
N2 Pt1 P1 83.78(11) . . ?
N2 Pt1 N1 97.77(16) . . ?
C1 Pt1 P1 100.75(15) . . ?
C1 Pt1 N1 80.39(19) . . ?
C1 Pt1 N2 167.14(19) . . ?
C8 S1 C7 89.2(3) . . ?
C14 P1 Pt1 108.65(16) . . ?
C28 P1 Pt1 116.81(19) . . ?
C28 P1 C14 103.9(2) . . ?
C28 P1 C34 104.9(2) . . ?
C34 P1 Pt1 116.96(17) . . ?
C34 P1 C14 104.1(3) . . ?
C27 O1 C23 118.6(6) . . ?
C7 N1 Pt1 111.7(4) . . ?
C7 N1 C13 111.5(5) . . ?
C13 N1 Pt1 135.2(4) . . ?
C20 N2 Pt1 134.0(4) . . ?
C20 N2 C26 104.2(4) . . ?
C26 N2 Pt1 121.7(3) . . ?
C20 N3 C21 104.5(4) . . ?
C2 C1 Pt1 130.0(4) . . ?
C2 C1 C6 116.0(5) . . ?
C6 C1 Pt1 113.3(4) . . ?
C1 C2 C3 121.9(6) . . ?
C4 C3 C2 120.4(7) . . ?
C5 C4 C3 120.1(6) . . ?
C4 C5 C6 119.7(6) . . ?
C1 C6 C7 114.6(5) . . ?
C5 C6 C1 121.9(6) . . ?
C5 C6 C7 123.5(6) . . ?
N1 C7 S1 115.0(5) . . ?
N1 C7 C6 119.3(5) . . ?
C6 C7 S1 125.6(4) . . ?
C9 C8 S1 128.2(6) . . ?
C13 C8 S1 111.9(5) . . ?
C13 C8 C9 119.9(7) . . ?
C10 C9 C8 119.2(7) . . ?
C9 C10 C11 120.4(7) . . ?
C12 C11 C10 121.5(8) . . ?
C11 C12 C13 117.8(6) . . ?
C8 C13 N1 112.3(6) . . ?
C12 C13 N1 126.3(5) . . ?
C12 C13 C8 121.2(6) . . ?
C15 C14 P1 119.9(4) . . ?
C15 C14 C19 120.2(5) . . ?
C19 C14 P1 119.9(4) . . ?
C14 C15 C16 120.5(6) . . ?
C17 C16 C15 119.5(6) . . ?
C16 C17 C18 121.3(6) . . ?
C17 C18 C19 120.3(6) . . ?
C14 C19 C20 123.8(5) . . ?
C18 C19 C14 118.2(5) . . ?
C18 C19 C20 118.1(5) . . ?
N2 C20 C19 121.8(5) . . ?
N3 C20 N2 115.0(5) . . ?
N3 C20 C19 123.2(5) . . ?
N3 C21 C22 130.3(5) . . ?
N3 C21 C26 109.5(5) . . ?
C22 C21 C26 120.2(5) . . ?
C23 C22 C21 117.1(5) . . ?
O1 C23 C24 112.7(6) . . ?
C22 C23 O1 124.3(6) . . ?
C22 C23 C24 123.0(5) . . ?
C25 C24 C23 120.0(6) . . ?
C24 C25 C26 118.2(5) . . ?
C21 C26 N2 106.7(5) . . ?
C25 C26 N2 131.8(5) . . ?
C25 C26 C21 121.5(5) . . ?
C29 C28 P1 119.8(4) . . ?
C33 C28 P1 119.8(4) . . ?
C33 C28 C29 120.2(5) . . ?
C30 C29 C28 120.3(7) . . ?
C31 C30 C29 119.4(7) . . ?
C30 C31 C32 122.7(7) . . ?
C31 C32 C33 119.2(7) . . ?
C28 C33 C32 118.1(6) . . ?
C35 C34 P1 122.3(4) . . ?
C35 C34 C39 119.6(6) . . ?
C39 C34 P1 118.0(5) . . ?
C34 C35 C36 120.8(7) . . ?
C37 C36 C35 118.6(8) . . ?
C38 C37 C36 121.1(8) . . ?
C37 C38 C39 120.8(8) . . ?
C38 C39 C34 119.1(7) . . ?

loop_
_geom_bond_atom_site_label_1
_geom_bond_atom_site_label_2
_geom_bond_distance
_geom_bond_site_symmetry_2
_geom_bond_publ_flag
Pt1 P1 2.2001(12) . ?
Pt1 N1 2.106(4) . ?
Pt1 N2 2.082(4) . ?
Pt1 C1 2.028(5) . ?
S1 C7 1.735(5) . ?
S1 C8 1.727(8) . ?
P1 C14 1.831(5) . ?
P1 C28 1.804(5) . ?
P1 C34 1.817(6) . ?
O1 C23 1.391(6) . ?
O1 C27 1.389(9) . ?
N1 C7 1.327(7) . ?
N1 C13 1.414(7) . ?
N2 C20 1.345(6) . ?
N2 C26 1.403(6) . ?
N3 C20 1.337(6) . ?
N3 C21 1.366(6) . ?
C1 C2 1.385(7) . ?
C1 C6 1.415(7) . ?
C2 C3 1.402(8) . ?
C3 C4 1.372(9) . ?
C4 C5 1.361(10) . ?
C5 C6 1.407(8) . ?
C6 C7 1.418(8) . ?
C8 C9 1.395(9) . ?
C8 C13 1.393(7) . ?
C9 C10 1.360(11) . ?
C10 C11 1.399(10) . ?
C11 C12 1.376(8) . ?
C12 C13 1.382(8) . ?
C14 C15 1.385(7) . ?
C14 C19 1.405(7) . ?
C15 C16 1.390(8) . ?
C16 C17 1.359(9) . ?
C17 C18 1.382(8) . ?
C18 C19 1.401(7) . ?
C19 C20 1.483(7) . ?
C21 C22 1.398(7) . ?
C21 C26 1.403(7) . ?
C22 C23 1.367(8) . ?
C23 C24 1.400(8) . ?
C24 C25 1.370(8) . ?
C25 C26 1.387(7) . ?
C28 C29 1.410(8) . ?
C28 C33 1.380(8) . ?
C29 C30 1.369(9) . ?
C30 C31 1.345(10) . ?
C31 C32 1.373(10) . ?
C32 C33 1.423(8) . ?
C34 C35 1.377(8) . ?
C34 C39 1.397(7) . ?
C35 C36 1.385(9) . ?
C36 C37 1.376(11) . ?
C37 C38 1.363(12) . ?
C38 C39 1.370(10) . ?
O2 C40 1.356(7) . ?

loop_
_geom_torsion_atom_site_label_1
_geom_torsion_atom_site_label_2
_geom_torsion_atom_site_label_3
_geom_torsion_atom_site_label_4
_geom_torsion
_geom_torsion_site_symmetry_1
_geom_torsion_site_symmetry_2
_geom_torsion_site_symmetry_3
_geom_torsion_site_symmetry_4
_geom_torsion_publ_flag
Pt1 P1 C14 C15 -136.1(4) . . . . ?
Pt1 P1 C14 C19 46.7(4) . . . . ?
Pt1 P1 C28 C29 -151.8(4) . . . . ?
Pt1 P1 C28 C33 31.5(5) . . . . ?
Pt1 P1 C34 C35 -128.4(5) . . . . ?
Pt1 P1 C34 C39 49.0(5) . . . . ?
Pt1 N1 C7 S1 -170.4(3) . . . . ?
Pt1 N1 C7 C6 6.4(7) . . . . ?
Pt1 N1 C13 C8 166.4(4) . . . . ?
Pt1 N1 C13 C12 -10.4(9) . . . . ?
Pt1 N2 C20 N3 -178.6(3) . . . . ?
Pt1 N2 C20 C19 0.5(7) . . . . ?
Pt1 N2 C26 C21 179.4(3) . . . . ?
Pt1 N2 C26 C25 -2.6(7) . . . . ?
Pt1 C1 C2 C3 169.2(5) . . . . ?
Pt1 C1 C6 C5 -172.5(5) . . . . ?
Pt1 C1 C6 C7 7.9(7) . . . . ?
S1 C8 C9 C10 -177.5(6) . . . . ?
S1 C8 C13 N1 -1.3(7) . . . . ?
S1 C8 C13 C12 175.7(5) . . . . ?
P1 C14 C15 C16 -176.8(5) . . . . ?
P1 C14 C19 C18 176.3(4) . . . . ?
P1 C14 C19 C20 -2.5(7) . . . . ?
P1 C28 C29 C30 -175.3(5) . . . . ?
P1 C28 C33 C32 175.2(5) . . . . ?
P1 C34 C35 C36 175.8(6) . . . . ?
P1 C34 C39 C38 -176.6(5) . . . . ?
O1 C23 C24 C25 178.0(6) . . . . ?
N3 C21 C22 C23 -179.9(5) . . . . ?
N3 C21 C26 N2 -2.4(5) . . . . ?
N3 C21 C26 C25 179.4(5) . . . . ?
C1 C2 C3 C4 1.2(10) . . . . ?
C1 C6 C7 S1 166.6(4) . . . . ?
C1 C6 C7 N1 -9.7(8) . . . . ?
C2 C1 C6 C5 -1.6(9) . . . . ?
C2 C1 C6 C7 178.8(5) . . . . ?
C2 C3 C4 C5 -1.0(11) . . . . ?
C3 C4 C5 C6 -0.5(11) . . . . ?
C4 C5 C6 C1 1.9(10) . . . . ?
C4 C5 C6 C7 -178.6(6) . . . . ?
C5 C6 C7 S1 -12.9(9) . . . . ?
C5 C6 C7 N1 170.7(6) . . . . ?
C6 C1 C2 C3 0.1(9) . . . . ?
C7 S1 C8 C9 177.6(7) . . . . ?
C7 S1 C8 C13 0.0(5) . . . . ?
C7 N1 C13 C8 2.3(7) . . . . ?
C7 N1 C13 C12 -174.6(6) . . . . ?
C8 S1 C7 N1 1.3(5) . . . . ?
C8 S1 C7 C6 -175.2(6) . . . . ?
C8 C9 C10 C11 2.7(13) . . . . ?
C9 C8 C13 N1 -179.0(6) . . . . ?
C9 C8 C13 C12 -2.0(10) . . . . ?
C9 C10 C11 C12 -3.3(12) . . . . ?
C10 C11 C12 C13 1.2(10) . . . . ?
C11 C12 C13 N1 178.0(6) . . . . ?
C11 C12 C13 C8 1.5(9) . . . . ?
C13 N1 C7 S1 -2.3(6) . . . . ?
C13 N1 C7 C6 174.4(5) . . . . ?
C13 C8 C9 C10 -0.1(11) . . . . ?
C14 P1 C28 C29 -32.1(5) . . . . ?
C14 P1 C28 C33 151.2(5) . . . . ?
C14 P1 C34 C35 111.7(5) . . . . ?
C14 P1 C34 C39 -70.9(5) . . . . ?
C14 C15 C16 C17 -0.3(10) . . . . ?
C14 C19 C20 N2 -26.3(7) . . . . ?
C14 C19 C20 N3 152.9(5) . . . . ?
C15 C14 C19 C18 -0.9(8) . . . . ?
C15 C14 C19 C20 -179.8(5) . . . . ?
C15 C16 C17 C18 0.8(11) . . . . ?
C16 C17 C18 C19 -1.3(11) . . . . ?
C17 C18 C19 C14 1.3(9) . . . . ?
C17 C18 C19 C20 -179.7(5) . . . . ?
C18 C19 C20 N2 154.9(5) . . . . ?
C18 C19 C20 N3 -26.0(7) . . . . ?
C19 C14 C15 C16 0.4(9) . . . . ?
C20 N2 C26 C21 3.1(5) . . . . ?
C20 N2 C26 C25 -178.9(6) . . . . ?
C20 N3 C21 C22 -179.8(5) . . . . ?
C20 N3 C21 C26 0.6(5) . . . . ?
C21 N3 C20 N2 1.5(6) . . . . ?
C21 N3 C20 C19 -177.6(4) . . . . ?
C21 C22 C23 O1 -177.8(5) . . . . ?
C21 C22 C23 C24 0.9(9) . . . . ?
C22 C21 C26 N2 178.0(4) . . . . ?
C22 C21 C26 C25 -0.3(8) . . . . ?
C22 C23 C24 C25 -0.8(10) . . . . ?
C23 C24 C25 C26 0.2(9) . . . . ?
C24 C25 C26 N2 -177.4(5) . . . . ?
C24 C25 C26 C21 0.4(8) . . . . ?
C26 N2 C20 N3 -3.0(6) . . . . ?
C26 N2 C20 C19 176.2(4) . . . . ?
C26 C21 C22 C23 -0.3(8) . . . . ?
C27 O1 C23 C22 12.0(10) . . . . ?
C27 O1 C23 C24 -166.8(6) . . . . ?
C28 P1 C14 C15 98.9(4) . . . . ?
C28 P1 C14 C19 -78.4(4) . . . . ?
C28 P1 C34 C35 2.8(6) . . . . ?
C28 P1 C34 C39 -179.8(5) . . . . ?
C28 C29 C30 C31 -1.1(11) . . . . ?
C29 C28 C33 C32 -1.5(9) . . . . ?
C29 C30 C31 C32 0.9(12) . . . . ?
C30 C31 C32 C33 -1.1(11) . . . . ?
C31 C32 C33 C28 1.3(10) . . . . ?
C33 C28 C29 C30 1.4(9) . . . . ?
C34 P1 C14 C15 -10.8(5) . . . . ?
C34 P1 C14 C19 172.0(4) . . . . ?
C34 P1 C28 C29 76.9(5) . . . . ?
C34 P1 C28 C33 -99.8(5) . . . . ?
C34 C35 C36 C37 1.7(12) . . . . ?
C35 C34 C39 C38 0.9(9) . . . . ?
C35 C36 C37 C38 -1.2(14) . . . . ?
C36 C37 C38 C39 0.5(14) . . . . ?
C37 C38 C39 C34 -0.4(12) . . . . ?
C39 C34 C35 C36 -1.6(10) . . . . ?

loop_
_smtbx_masks_void_nr
_smtbx_masks_void_average_x
_smtbx_masks_void_average_y
_smtbx_masks_void_average_z
_smtbx_masks_void_volume
_smtbx_masks_void_count_electrons
_smtbx_masks_void_content
1 0.000 0.000 0.500 194.8 49.0 ?
2 0.000 0.500 0.000 194.8 49.0 ?
